data_8101732
loop_
_publ_author_name
'Feng, S.-C.'
'Li, D.-C.'

_publ_section_title
;
Crystal structure of aqua-15-crown-5-sodium bis(1,2-dicyanoethene-1,2-
dithiolato-S,S')cuprate(II), [Na(C~10~H~20~O~5~)(H~2~O)][Cu(C~4~N~2~S~2~)~2~]
;
_journal_issue 2
_journal_name_full 'Zeitschrift f\"ur Kristallographie - New Crystal Structures'
_journal_page_first 194
_journal_page_last 196
_journal_volume 220
_journal_year 2005
_chemical_formula_moiety '[Na(15C5)(H~2~O)][Cu(mnt)~2~]'
_chemical_formula_sum 'C18 H22 Cu N4 Na O6 S4'
_chemical_formula_weight 605.17
_chemical_melting_point 425.6(5)
_chemical_name_systematic
; 
aqua-15-crown-5-sodium bis(1,2-dicyanoethene-1,2-dithiolato-S,S')cuprate(II)
;
_space_group_IT_number 14
_symmetry_cell_setting monoclinic
_symmetry_space_group_name_Hall '-P 2ybc'
_symmetry_space_group_name_H-M 'P 1 21/c 1'
_atom_sites_solution_hydrogens geom
_atom_sites_solution_primary direct
_atom_sites_solution_secondary difmap
_audit_creation_method SHELXL-97
_cell_angle_alpha 90.00
_cell_angle_beta 99.257(6)
_cell_angle_gamma 90.00
_cell_formula_units_Z 4
_cell_length_a 7.342(2)
_cell_length_b 23.138(8)
_cell_length_c 15.896(5)
_cell_measurement_reflns_used 1976
_cell_measurement_temperature 298(2)
_cell_measurement_theta_max 19.817
_cell_measurement_theta_min 2.742
_cell_volume 2665.2(14)
_computing_cell_refinement 'Bruker SMART'
_computing_data_collection 'Bruker SMART'
_computing_data_reduction 'Bruker SHELXTL'
_computing_molecular_graphics 'Bruker SHELXTL'
_computing_publication_material 'Bruker SHELXTL'
_computing_structure_refinement 'SHELXL-97 (Sheldrick, 1997)'
_computing_structure_solution 'SHELXS-97 (Sheldrick, 1990)'
_diffrn_ambient_temperature 298(2)
_diffrn_measured_fraction_theta_full 0.999
_diffrn_measured_fraction_theta_max 0.999
_diffrn_measurement_device_type 'Bruker SMART CCD'
_diffrn_measurement_method phi/omega
_diffrn_radiation_monochromator graphite
_diffrn_radiation_source 'fine-focus sealed tube'
_diffrn_radiation_type MoK\a
_diffrn_radiation_wavelength 0.71073
_diffrn_reflns_av_R_equivalents 0.0605
_diffrn_reflns_av_sigmaI/netI 0.1007
_diffrn_reflns_limit_h_max 8
_diffrn_reflns_limit_h_min -8
_diffrn_reflns_limit_k_max 27
_diffrn_reflns_limit_k_min -25
_diffrn_reflns_limit_l_max 18
_diffrn_reflns_limit_l_min -9
_diffrn_reflns_number 12989
_diffrn_reflns_theta_full 25.03
_diffrn_reflns_theta_max 25.03
_diffrn_reflns_theta_min 1.57
_exptl_absorpt_coefficient_mu 1.188
_exptl_absorpt_correction_T_max 0.8419
_exptl_absorpt_correction_T_min 0.7169
_exptl_absorpt_correction_type multi-scan
_exptl_absorpt_process_details sadabs
_exptl_crystal_colour 'salmon pink'
_exptl_crystal_density_diffrn 1.508
_exptl_crystal_density_method 'not measured'
_exptl_crystal_description prism
_exptl_crystal_F_000 1240
_exptl_crystal_size_max 0.30
_exptl_crystal_size_mid 0.25
_exptl_crystal_size_min 0.15
_refine_diff_density_max 0.366
_refine_diff_density_min -0.618
_refine_diff_density_rms 0.155
_refine_ls_extinction_method none
_refine_ls_goodness_of_fit_ref 0.852
_refine_ls_hydrogen_treatment mixed
_refine_ls_matrix_type full
_refine_ls_number_parameters 315
_refine_ls_number_reflns 4711
_refine_ls_number_restraints 3
_refine_ls_restrained_S_all 0.852
_refine_ls_R_factor_all 0.1043
_refine_ls_R_factor_gt 0.0438
_refine_ls_shift/su_max 0.001
_refine_ls_shift/su_mean 0.000
_refine_ls_structure_factor_coef Fsqd
_refine_ls_weighting_details 'calc w=1/[\s^2^(Fo^2^)+(0.0637P)^2^+0.0000P] where P=(Fo^2^+2Fc^2^)/3'
_refine_ls_weighting_scheme calc
_refine_ls_wR_factor_gt 0.0887
_refine_ls_wR_factor_ref 0.1343
_reflns_number_gt 2418
_reflns_number_total 4711
_reflns_threshold_expression >2sigma(I)
_cod_data_source_file 1267-1472.cff
_cod_data_source_block 030403c
_cod_depositor_comments
;
The following automatic conversions were performed:

'_chemical_melting_point' value '152-153 C' was changed to '425.6(5)'
- it was converted from degrees Celsius(C) to Kelvins(K), the average
value was taken and precision was estimated.

Automatic conversion script
Id: cif_fix_values 1646 2011-03-28 12:23:43Z adriana 
;
_cod_original_cell_volume 2665.1(15)
_cod_original_sg_symbol_H-M P2(1)/c
_cod_database_code 8101732

loop_
_symmetry_equiv_pos_as_xyz
'x, y, z'
'-x, y+1/2, -z+1/2'
'-x, -y, -z'
'x, -y-1/2, z-1/2'

loop_
_atom_site_label
_atom_site_type_symbol
_atom_site_fract_x
_atom_site_fract_y
_atom_site_fract_z
_atom_site_U_iso_or_equiv
_atom_site_adp_type
_atom_site_occupancy
_atom_site_symmetry_multiplicity
_atom_site_Wyckoff_symbol
_atom_site_calc_flag
_atom_site_refinement_flags
_atom_site_disorder_assembly
_atom_site_disorder_group
Cu1 Cu 0.23747(8) 0.53137(3) 0.96589(4) 0.0458(2) Uani 1 4 e d . . .
Na1 Na 0.6746(3) 0.83947(9) 0.03980(13) 0.0617(6) Uani 1 4 e d . . .
N1 N 0.4796(8) 0.7164(2) 1.1775(3) 0.0865(18) Uani 1 4 e d . . .
N2 N 0.5420(8) 0.5602(2) 1.3062(4) 0.0874(18) Uani 1 4 e d . . .
N3 N -0.0052(9) 0.3505(2) 0.7477(4) 0.099(2) Uani 1 4 e d . . .
N4 N -0.0473(8) 0.5058(2) 0.6222(3) 0.0777(16) Uani 1 4 e d . . .
O1 O 0.4275(5) 0.87691(16) 0.1042(3) 0.0684(11) Uani 1 4 e d . . .
O2 O 0.7860(6) 0.85516(17) 0.1865(2) 0.0664(11) Uani 1 4 e d . . .
O3 O 0.9470(5) 0.78294(18) 0.0813(3) 0.0689(11) Uani 1 4 e d . . .
O4 O 0.6330(6) 0.74781(16) -0.0260(2) 0.0671(11) Uani 1 4 e d . . .
O5 O 0.3938(6) 0.83710(18) -0.0580(2) 0.0690(11) Uani 1 4 e d . . .
O6 O 0.7675(7) 0.9193(2) -0.0228(3) 0.0904(15) Uani 1 4 e d D . .
S1 S 0.3112(2) 0.62125(6) 0.99584(9) 0.0603(4) Uani 1 4 e d . . .
S2 S 0.3428(2) 0.50272(6) 1.09595(9) 0.0532(4) Uani 1 4 e d . . .
S3 S 0.16221(19) 0.44172(6) 0.93359(9) 0.0518(4) Uani 1 4 e d . . .
S4 S 0.1317(2) 0.56186(6) 0.83728(9) 0.0610(4) Uani 1 4 e d . . .
C1 C 0.5113(9) 0.9103(3) 0.1738(4) 0.084(2) Uani 1 4 e d . . .
H1A H 0.4184 0.9257 0.2047 0.101 Uiso 1 4 e calc R . .
H1B H 0.5781 0.9424 0.1540 0.101 Uiso 1 4 e calc R . .
C2 C 0.6426(10) 0.8713(3) 0.2311(4) 0.081(2) Uani 1 4 e d . . .
H2A H 0.6928 0.8915 0.2831 0.097 Uiso 1 4 e calc R . .
H2B H 0.5779 0.8372 0.2461 0.097 Uiso 1 4 e calc R . .
C3 C 0.8917(9) 0.8074(3) 0.2229(4) 0.0722(19) Uani 1 4 e d . . .
H3A H 0.8125 0.7742 0.2260 0.087 Uiso 1 4 e calc R . .
H3B H 0.9522 0.8168 0.2801 0.087 Uiso 1 4 e calc R . .
C4 C 1.0312(9) 0.7943(3) 0.1676(4) 0.079(2) Uani 1 4 e d . . .
H4A H 1.1150 0.8268 0.1685 0.095 Uiso 1 4 e calc R . .
H4B H 1.1027 0.7608 0.1901 0.095 Uiso 1 4 e calc R . .
C5 C 0.9105(9) 0.7238(3) 0.0626(4) 0.079(2) Uani 1 4 e d . . .
H5A H 0.8388 0.7073 0.1029 0.095 Uiso 1 4 e calc R . .
H5B H 1.0252 0.7024 0.0664 0.095 Uiso 1 4 e calc R . .
C6 C 0.8052(9) 0.7206(3) -0.0256(4) 0.084(2) Uani 1 4 e d . . .
H6A H 0.8729 0.7399 -0.0650 0.100 Uiso 1 4 e calc R . .
H6B H 0.7871 0.6805 -0.0430 0.100 Uiso 1 4 e calc R . .
C7 C 0.5233(10) 0.7536(3) -0.1071(4) 0.087(2) Uani 1 4 e d . . .
H7A H 0.4972 0.7158 -0.1328 0.104 Uiso 1 4 e calc R . .
H7B H 0.5874 0.7765 -0.1442 0.104 Uiso 1 4 e calc R . .
C8 C 0.3500(9) 0.7823(3) -0.0950(4) 0.087(2) Uani 1 4 e d . . .
H8A H 0.2701 0.7868 -0.1495 0.105 Uiso 1 4 e calc R . .
H8B H 0.2859 0.7592 -0.0581 0.105 Uiso 1 4 e calc R . .
C9 C 0.2434(9) 0.8648(3) -0.0301(4) 0.086(2) Uani 1 4 e d . . .
H9A H 0.1673 0.8367 -0.0068 0.103 Uiso 1 4 e calc R . .
H9B H 0.1681 0.8842 -0.0776 0.103 Uiso 1 4 e calc R . .
C10 C 0.3168(9) 0.9076(3) 0.0362(5) 0.085(2) Uani 1 4 e d . . .
H10A H 0.3909 0.9363 0.0127 0.102 Uiso 1 4 e calc R . .
H10B H 0.2161 0.9272 0.0570 0.102 Uiso 1 4 e calc R . .
C11 C 0.4425(8) 0.6727(3) 1.1459(4) 0.0598(16) Uani 1 4 e d . . .
C12 C 0.3895(7) 0.6186(3) 1.1047(3) 0.0493(14) Uani 1 4 e d . . .
C13 C 0.4053(7) 0.5682(2) 1.1470(3) 0.0500(14) Uani 1 4 e d . . .
C14 C 0.4801(8) 0.5645(2) 1.2365(4) 0.0599(16) Uani 1 4 e d . . .
C15 C 0.0323(8) 0.3931(3) 0.7805(4) 0.0624(17) Uani 1 4 e d . . .
C16 C 0.0810(7) 0.4463(2) 0.8251(3) 0.0484(14) Uani 1 4 e d . . .
C17 C 0.0670(7) 0.4973(2) 0.7840(3) 0.0499(14) Uani 1 4 e d . . .
C18 C 0.0028(8) 0.5015(2) 0.6937(4) 0.0568(16) Uani 1 4 e d . . .
H11 H 0.713(10) 0.926(2) -0.0749(18) 0.14(4) Uiso 1 4 e d D . .
H12 H 0.803(10) 0.9518(14) 0.003(3) 0.13(3) Uiso 1 4 e d D . .

loop_
_atom_site_aniso_label
_atom_site_aniso_U_11
_atom_site_aniso_U_22
_atom_site_aniso_U_33
_atom_site_aniso_U_23
_atom_site_aniso_U_13
_atom_site_aniso_U_12
Cu1 0.0461(4) 0.0427(4) 0.0478(4) 0.0011(3) 0.0047(3) 0.0003(3)
Na1 0.0704(15) 0.0547(15) 0.0608(15) 0.0009(11) 0.0127(12) 0.0100(12)
N1 0.107(5) 0.063(4) 0.085(4) -0.021(3) 0.001(3) -0.008(3)
N2 0.119(5) 0.083(4) 0.055(4) -0.004(3) -0.004(3) 0.009(3)
N3 0.149(6) 0.058(4) 0.075(4) -0.003(3) -0.032(4) -0.013(4)
N4 0.097(4) 0.070(4) 0.061(4) 0.008(3) -0.002(3) 0.002(3)
O1 0.080(3) 0.055(3) 0.072(3) -0.006(2) 0.018(2) 0.009(2)
O2 0.079(3) 0.066(3) 0.057(3) 0.000(2) 0.018(2) -0.004(2)
O3 0.074(3) 0.066(3) 0.066(3) 0.009(2) 0.008(2) 0.009(2)
O4 0.084(3) 0.065(3) 0.048(3) 0.0004(19) 0.000(2) 0.018(2)
O5 0.069(3) 0.067(3) 0.070(3) 0.005(2) 0.009(2) 0.012(2)
O6 0.110(4) 0.082(4) 0.070(4) 0.016(3) -0.012(3) -0.034(3)
S1 0.0797(11) 0.0444(9) 0.0535(10) 0.0009(7) 0.0007(8) -0.0032(8)
S2 0.0609(10) 0.0492(10) 0.0479(9) 0.0035(7) 0.0035(7) -0.0016(7)
S3 0.0562(9) 0.0444(9) 0.0510(9) 0.0051(7) -0.0027(7) -0.0040(7)
S4 0.0816(11) 0.0433(9) 0.0527(10) 0.0070(7) -0.0052(8) -0.0014(8)
C1 0.090(5) 0.073(5) 0.098(6) -0.027(4) 0.045(5) 0.002(4)
C2 0.098(6) 0.079(5) 0.067(5) -0.016(4) 0.019(4) -0.018(4)
C3 0.089(5) 0.062(5) 0.060(4) 0.008(3) -0.007(4) -0.011(4)
C4 0.068(5) 0.077(5) 0.089(5) 0.010(4) 0.000(4) 0.001(4)
C5 0.087(5) 0.072(5) 0.078(5) 0.005(4) 0.012(4) 0.034(4)
C6 0.104(6) 0.075(5) 0.072(5) -0.007(4) 0.013(4) 0.031(4)
C7 0.120(6) 0.078(5) 0.056(5) -0.013(3) -0.006(4) 0.017(5)
C8 0.095(6) 0.082(6) 0.074(5) -0.007(4) -0.019(4) 0.010(4)
C9 0.078(5) 0.096(6) 0.078(5) 0.012(4) -0.003(4) 0.019(4)
C10 0.078(5) 0.079(5) 0.104(6) 0.014(5) 0.030(4) 0.033(4)
C11 0.058(4) 0.063(5) 0.058(4) -0.005(3) 0.009(3) 0.003(3)
C12 0.044(3) 0.056(4) 0.048(3) -0.007(3) 0.008(3) 0.001(3)
C13 0.044(3) 0.060(4) 0.047(4) -0.008(3) 0.009(3) 0.006(3)
C14 0.069(4) 0.056(4) 0.056(4) -0.006(3) 0.014(3) 0.009(3)
C15 0.075(4) 0.055(4) 0.051(4) 0.009(3) -0.009(3) -0.004(4)
C16 0.042(3) 0.052(4) 0.051(4) 0.001(3) 0.007(3) -0.004(3)
C17 0.043(3) 0.055(4) 0.053(4) -0.004(3) 0.010(3) -0.005(3)
C18 0.061(4) 0.050(4) 0.057(4) 0.003(3) 0.003(3) -0.002(3)

loop_
_atom_type_symbol
_atom_type_description
_atom_type_scat_dispersion_real
_atom_type_scat_dispersion_imag
_atom_type_scat_source
C C 0.0033 0.0016 'International Tables Vol C Tables 4.2.6.8 and 6.1.1.4'
H H 0.0000 0.0000 'International Tables Vol C Tables 4.2.6.8 and 6.1.1.4'
N N 0.0061 0.0033 'International Tables Vol C Tables 4.2.6.8 and 6.1.1.4'
O O 0.0106 0.0060 'International Tables Vol C Tables 4.2.6.8 and 6.1.1.4'
Cu Cu 0.3201 1.2651 'International Tables Vol C Tables 4.2.6.8 and 6.1.1.4'
S S 0.1246 0.1234 'International Tables Vol C Tables 4.2.6.8 and 6.1.1.4'
Na Na 0.0362 0.0249 'International Tables Vol C Tables 4.2.6.8 and 6.1.1.4'

loop_
_geom_angle_atom_site_label_1
_geom_angle_atom_site_label_2
_geom_angle_atom_site_label_3
_geom_angle
_geom_angle_site_symmetry_1
_geom_angle_site_symmetry_3
_geom_angle_publ_flag
S1 Cu1 S4 86.26(6) . . ?
S1 Cu1 S3 179.02(6) . . ?
S4 Cu1 S3 92.77(6) . . ?
S1 Cu1 S2 92.57(6) . . ?
S4 Cu1 S2 178.73(6) . . ?
S3 Cu1 S2 88.40(6) . . ?
O6 Na1 O4 124.5(2) . . ?
O6 Na1 O2 103.15(19) . . ?
O4 Na1 O2 124.89(16) . . ?
O6 Na1 O5 91.28(18) . . ?
O4 Na1 O5 69.70(15) . . ?
O2 Na1 O5 140.63(18) . . ?
O6 Na1 O1 101.4(2) . . ?
O4 Na1 O1 117.59(17) . . ?
O2 Na1 O1 71.83(16) . . ?
O5 Na1 O1 69.46(16) . . ?
O6 Na1 O3 105.71(19) . . ?
O4 Na1 O3 70.97(15) . . ?
O2 Na1 O3 70.82(15) . . ?
O5 Na1 O3 140.12(17) . . ?
O1 Na1 O3 137.75(16) . . ?
O6 Na1 C10 83.6(2) . . ?
O4 Na1 C10 113.92(19) . . ?
O2 Na1 C10 95.69(19) . . ?
O5 Na1 C10 49.19(17) . . ?
O1 Na1 C10 27.10(15) . . ?
O3 Na1 C10 164.85(18) . . ?
O6 Na1 C1 92.8(2) . . ?
O4 Na1 C1 138.34(18) . . ?
O2 Na1 C1 49.43(17) . . ?
O5 Na1 C1 94.10(19) . . ?
O1 Na1 C1 26.10(15) . . ?
O3 Na1 C1 120.10(19) . . ?
C10 Na1 C1 46.32(19) . . ?
C1 O1 C10 116.4(5) . . ?
C1 O1 Na1 105.7(3) . . ?
C10 O1 Na1 103.5(3) . . ?
C2 O2 C3 113.9(5) . . ?
C2 O2 Na1 111.5(3) . . ?
C3 O2 Na1 111.2(3) . . ?
C5 O3 C4 114.5(4) . . ?
C5 O3 Na1 110.4(3) . . ?
C4 O3 Na1 112.1(3) . . ?
C6 O4 C7 115.2(5) . . ?
C6 O4 Na1 110.3(4) . . ?
C7 O4 Na1 109.5(3) . . ?
C9 O5 C8 113.8(5) . . ?
C9 O5 Na1 115.2(4) . . ?
C8 O5 Na1 114.2(4) . . ?
C12 S1 Cu1 102.4(2) . . ?
C13 S2 Cu1 101.69(19) . . ?
C16 S3 Cu1 102.07(19) . . ?
C17 S4 Cu1 101.86(19) . . ?
O1 C1 C2 107.5(5) . . ?
O1 C1 Na1 48.2(3) . . ?
C2 C1 Na1 79.5(4) . . ?
O2 C2 C1 108.1(5) . . ?
O2 C3 C4 107.6(5) . . ?
O3 C4 C3 111.8(5) . . ?
O3 C5 C6 107.3(5) . . ?
O4 C6 C5 108.1(5) . . ?
O4 C7 C8 107.6(5) . . ?
O5 C8 C7 108.4(6) . . ?
O5 C9 C10 108.3(5) . . ?
O1 C10 C9 107.7(5) . . ?
O1 C10 Na1 49.4(3) . . ?
C9 C10 Na1 83.2(4) . . ?
N1 C11 C12 177.9(7) . . ?
C13 C12 C11 122.2(5) . . ?
C13 C12 S1 121.3(4) . . ?
C11 C12 S1 116.5(4) . . ?
C12 C13 C14 122.4(5) . . ?
C12 C13 S2 121.7(4) . . ?
C14 C13 S2 115.9(4) . . ?
N2 C14 C13 178.0(7) . . ?
N3 C15 C16 178.0(7) . . ?
C17 C16 C15 121.3(5) . . ?
C17 C16 S3 121.5(4) . . ?
C15 C16 S3 117.2(4) . . ?
C16 C17 C18 122.0(5) . . ?
C16 C17 S4 121.5(4) . . ?
C18 C17 S4 116.4(4) . . ?
N4 C18 C17 178.9(6) . . ?

loop_
_geom_bond_atom_site_label_1
_geom_bond_atom_site_label_2
_geom_bond_distance
_geom_bond_site_symmetry_2
_geom_bond_publ_flag
Cu1 S1 2.1822(17) . ?
Cu1 S4 2.1838(16) . ?
Cu1 S3 2.1864(17) . ?
Cu1 S2 2.1902(16) . ?
Na1 O6 2.256(5) . ?
Na1 O4 2.362(4) . ?
Na1 O2 2.372(4) . ?
Na1 O5 2.374(5) . ?
Na1 O1 2.385(4) . ?
Na1 O3 2.392(4) . ?
Na1 C10 3.055(6) . ?
Na1 C1 3.080(6) . ?
N1 C11 1.142(7) . ?
N2 C14 1.132(7) . ?
N3 C15 1.128(7) . ?
N4 C18 1.142(6) . ?
O1 C1 1.407(7) . ?
O1 C10 1.432(7) . ?
O2 C2 1.411(7) . ?
O2 C3 1.419(6) . ?
O3 C5 1.417(6) . ?
O3 C4 1.436(7) . ?
O4 C6 1.412(7) . ?
O4 C7 1.412(6) . ?
O5 C9 1.409(7) . ?
O5 C8 1.413(7) . ?
S1 C12 1.734(5) . ?
S2 C13 1.746(5) . ?
S3 C16 1.735(5) . ?
S4 C17 1.745(5) . ?
C1 C2 1.514(8) . ?
C3 C4 1.483(8) . ?
C5 C6 1.490(8) . ?
C7 C8 1.475(8) . ?
C9 C10 1.482(8) . ?
C11 C12 1.438(8) . ?
C12 C13 1.341(7) . ?
C13 C14 1.442(8) . ?
C15 C16 1.436(8) . ?
C16 C17 1.344(7) . ?
C17 C18 1.440(7) . ?
